data_7050498
loop_
_publ_author_name
'Shah, Shashin'
'Eichler, Barrett E.'
'Smith, Rhett C.'
'Power, Philip P.'
'Protasiewicz, John D.'

_publ_section_title
;
 Synthesis and solid state structures of increasingly sterically
 crowded 1,4-diiodo-2,3,5,6-tetraarylbenzenes: a new series of bulky
 benzenes and aryls
;
_journal_issue 2
_journal_name_full 'New Journal of Chemistry'
_journal_page_first 442
_journal_paper_doi 10.1039/b210577b
_journal_volume 27
_journal_year 2003
_chemical_formula_sum 'C45.5 H48 I2'
_chemical_formula_weight 848.64
_chemical_name_common 2,3,5,6-Tetramesityl-1,4-di-iodobenzene.0.5toluene
_chemical_name_systematic
;
?
;
_space_group_IT_number 70
_symmetry_cell_setting orthorhombic
_symmetry_space_group_name_Hall '-F 2uv 2vw'
_symmetry_space_group_name_H-M 'F d d d :2'
_atom_sites_solution_hydrogens geom
_atom_sites_solution_primary direct
_atom_sites_solution_secondary difmap
_audit_creation_method SHELXL-97
_cell_angle_alpha 90.00
_cell_angle_beta 90.00
_cell_angle_gamma 90.00
_cell_formula_units_Z 8
_cell_length_a 8.3261(6)
_cell_length_b 31.196(2)
_cell_length_c 31.772(2)
_cell_measurement_reflns_used 3129
_cell_measurement_temperature 293(2)
_cell_measurement_theta_max 28.48
_cell_measurement_theta_min 2.56
_cell_volume 8252.5(10)
_computing_cell_refinement 'Bruker SMART'
_computing_data_collection 'Bruker SMART'
_computing_data_reduction 'Bruker SHELXTL v. 5.10'
_computing_molecular_graphics 'XP, Bruker SHELXTL v. 5.10'
_computing_publication_material 'XCIF, Bruker SHELXTL v. 5.10'
_computing_structure_refinement 'XL, Bruker SHELXTL v. 5.10'
_computing_structure_solution 'XS, Bruker SHELXTL v. 5.10'
_diffrn_ambient_temperature 293(2)
_diffrn_measured_fraction_theta_full 0.992
_diffrn_measured_fraction_theta_max 0.992
_diffrn_measurement_device_type 'Bruker SMART 1000'
_diffrn_measurement_method \w
_diffrn_radiation_monochromator graphite
_diffrn_radiation_source 'normal-focus sealed tube'
_diffrn_radiation_type MoK\a
_diffrn_radiation_wavelength 0.71073
_diffrn_reflns_av_R_equivalents 0.0905
_diffrn_reflns_av_sigmaI/netI 0.0708
_diffrn_reflns_limit_h_max 11
_diffrn_reflns_limit_h_min -11
_diffrn_reflns_limit_k_max 37
_diffrn_reflns_limit_k_min -43
_diffrn_reflns_limit_l_max 40
_diffrn_reflns_limit_l_min -44
_diffrn_reflns_number 18444
_diffrn_reflns_theta_full 30.00
_diffrn_reflns_theta_max 30.00
_diffrn_reflns_theta_min 1.83
_diffrn_standards_decay_% <0.01
_diffrn_standards_number '50 frames remeasured'
_exptl_absorpt_coefficient_mu 1.552
_exptl_absorpt_correction_T_max 0.831
_exptl_absorpt_correction_T_min 0.679
_exptl_absorpt_correction_type multi-scan
_exptl_absorpt_process_details
;SADABS: an empirical absorption program by G. M. Sheldrick
using the method described by Blessing, R. H.; Acta Cryst.
A51, 1995, 33.
;
_exptl_crystal_colour colorless
_exptl_crystal_density_diffrn 1.366
_exptl_crystal_density_method 'not measured'
_exptl_crystal_description block
_exptl_crystal_F_000 3416
_exptl_crystal_size_max 0.18
_exptl_crystal_size_mid 0.16
_exptl_crystal_size_min 0.06
_refine_diff_density_max 1.773
_refine_diff_density_min -0.969
_refine_diff_density_rms 0.157
_refine_ls_extinction_method none
_refine_ls_goodness_of_fit_ref 1.077
_refine_ls_hydrogen_treatment constr
_refine_ls_matrix_type full
_refine_ls_number_parameters 118
_refine_ls_number_reflns 3004
_refine_ls_number_restraints 13
_refine_ls_restrained_S_all 1.075
_refine_ls_R_factor_all 0.0928
_refine_ls_R_factor_gt 0.0567
_refine_ls_shift/su_max 0.000
_refine_ls_shift/su_mean 0.000
_refine_ls_structure_factor_coef Fsqd
_refine_ls_weighting_details 'calc w=1/[\s^2^(Fo^2^)+(0.0696P)^2^] where P=(Fo^2^+2Fc^2^)/3'
_refine_ls_weighting_scheme calc
_refine_ls_wR_factor_gt 0.1268
_refine_ls_wR_factor_ref 0.1385
_reflns_number_gt 2109
_reflns_number_total 3005
_reflns_threshold_expression I>2\s(I)
_cod_data_source_file b210577b.txt
_cod_data_source_block be14
_cod_depositor_comments
;
The following automatic conversions were performed:
'_symmetry_cell_setting' value 'Orthorhombic' changed to 'orthorhombic'
according to '/home/saulius/struct/CIF-dictionaries/cif_core.dic'
dictionary named 'cif_core.dic' version 2.4.1 from 2010-06-29.

Automatic conversion script
Id: cif_fix_enum 1527 2010-12-29 10:47:43Z saulius 
;
_cod_original_sg_symbol_H-M Fddd
_cod_original_formula_sum 'C45.50 H48 I2'
_cod_database_code 7050498

loop_
_symmetry_equiv_pos_as_xyz
'x, y, z'
'-x+3/4, -y+3/4, z'
'-x+3/4, y, -z+3/4'
'x, -y+3/4, -z+3/4'
'x, y+1/2, z+1/2'
'-x+3/4, -y+5/4, z+1/2'
'-x+3/4, y+1/2, -z+5/4'
'x, -y+5/4, -z+5/4'
'x+1/2, y, z+1/2'
'-x+5/4, -y+3/4, z+1/2'
'-x+5/4, y, -z+5/4'
'x+1/2, -y+3/4, -z+5/4'
'x+1/2, y+1/2, z'
'-x+5/4, -y+5/4, z'
'-x+5/4, y+1/2, -z+3/4'
'x+1/2, -y+5/4, -z+3/4'
'-x, -y, -z'
'x-3/4, y-3/4, -z'
'x-3/4, -y, z-3/4'
'-x, y-3/4, z-3/4'
'-x, -y+1/2, -z+1/2'
'x-3/4, y-1/4, -z+1/2'
'x-3/4, -y+1/2, z-1/4'
'-x, y-1/4, z-1/4'
'-x+1/2, -y, -z+1/2'
'x-1/4, y-3/4, -z+1/2'
'x-1/4, -y, z-1/4'
'-x+1/2, y-3/4, z-1/4'
'-x+1/2, -y+1/2, -z'
'x-1/4, y-1/4, -z'
'x-1/4, -y+1/2, z-3/4'
'-x+1/2, y-1/4, z-3/4'

loop_
_atom_site_label
_atom_site_type_symbol
_atom_site_fract_x
_atom_site_fract_y
_atom_site_fract_z
_atom_site_U_iso_or_equiv
_atom_site_adp_type
_atom_site_occupancy
_atom_site_symmetry_multiplicity
_atom_site_calc_flag
_atom_site_refinement_flags
_atom_site_disorder_assembly
_atom_site_disorder_group
I1 I 0.8750 0.263876(13) 0.8750 0.02219(14) Uani 1 2 d S . .
C1 C 0.8750 0.33144(18) 0.8750 0.0164(11) Uani 1 2 d S . .
C2 C 0.8857(5) 0.35268(13) 0.91341(14) 0.0142(8) Uani 1 1 d . . .
C3 C 0.9298(5) 0.32973(14) 0.95280(15) 0.0147(8) Uani 1 1 d . . .
C4 C 0.8204(5) 0.31579(14) 0.98276(16) 0.0176(9) Uani 1 1 d . . .
C5 C 0.8745(7) 0.29663(14) 1.01955(15) 0.0223(9) Uani 1 1 d . . .
H5A H 0.8004 0.2871 1.0394 0.027 Uiso 1 1 calc R . .
C6 C 1.0393(6) 0.29137(15) 1.02731(16) 0.0211(10) Uani 1 1 d . . .
C7 C 1.1471(5) 0.30372(15) 0.99591(17) 0.0209(10) Uani 1 1 d . . .
H7A H 1.2565 0.2993 1.0000 0.025 Uiso 1 1 calc R . .
C8 C 1.0946(5) 0.32227(14) 0.95911(16) 0.0170(9) Uani 1 1 d . . .
C9 C 0.6409(6) 0.31976(16) 0.97615(18) 0.0254(11) Uani 1 1 d . . .
H9A H 0.6158 0.3142 0.9472 0.038 Uiso 1 1 calc R . .
H9B H 0.6069 0.3482 0.9834 0.038 Uiso 1 1 calc R . .
H9C H 0.5862 0.2994 0.9937 0.038 Uiso 1 1 calc R . .
C10 C 1.0972(7) 0.27392(18) 1.06836(18) 0.0306(12) Uani 1 1 d . . .
H10A H 1.2085 0.2662 1.0660 0.046 Uiso 1 1 calc R . .
H10B H 1.0355 0.2490 1.0757 0.046 Uiso 1 1 calc R . .
H10C H 1.0850 0.2953 1.0898 0.046 Uiso 1 1 calc R . .
C11 C 1.2155(5) 0.33305(16) 0.92524(17) 0.0215(10) Uani 1 1 d . . .
H11A H 1.3222 0.3301 0.9363 0.032 Uiso 1 1 calc R . .
H11B H 1.1992 0.3620 0.9160 0.032 Uiso 1 1 calc R . .
H11C H 1.2019 0.3139 0.9019 0.032 Uiso 1 1 calc R . .
C12 C 0.3750 0.3750 0.0641(4) 0.039(7) Uiso 0.25 2 d SPD . .
C13 C 0.5024(11) 0.3624(10) 0.0950(3) 0.067(10) Uiso 0.25 1 d PD . .
C14 C 0.6617(12) 0.3606(15) 0.0825(2) 0.106(16) Uiso 0.25 1 d PD . .
C15 C 0.7844(9) 0.3654(11) 0.1119(3) 0.073(11) Uiso 0.25 1 d PD . .

loop_
_atom_site_aniso_label
_atom_site_aniso_U_11
_atom_site_aniso_U_22
_atom_site_aniso_U_33
_atom_site_aniso_U_23
_atom_site_aniso_U_13
_atom_site_aniso_U_12
I1 0.0266(2) 0.01346(19) 0.0265(2) 0.000 0.0052(2) 0.000
C1 0.008(2) 0.015(3) 0.026(3) 0.000 -0.001(3) 0.000
C2 0.0063(17) 0.0158(19) 0.021(2) 0.0042(15) 0.0015(18) -0.0001(16)
C3 0.0129(18) 0.0124(19) 0.019(2) -0.0003(16) -0.0024(16) 0.0018(14)
C4 0.0134(18) 0.017(2) 0.023(3) 0.0006(18) 0.0015(17) 0.0001(15)
C5 0.023(2) 0.022(2) 0.021(2) 0.0031(17) 0.005(2) -0.001(2)
C6 0.027(2) 0.018(2) 0.018(2) 0.0000(18) -0.0029(19) 0.0034(18)
C7 0.013(2) 0.021(2) 0.029(3) 0.0026(18) -0.0060(19) 0.0044(16)
C8 0.007(2) 0.017(2) 0.027(3) 0.0038(18) -0.0018(16) -0.0006(14)
C9 0.016(2) 0.026(2) 0.034(3) 0.003(2) 0.009(2) -0.0046(19)
C10 0.035(3) 0.032(3) 0.025(3) 0.005(2) -0.007(2) 0.003(2)
C11 0.010(2) 0.028(2) 0.027(3) 0.008(2) 0.0002(18) 0.0010(17)

loop_
_atom_type_symbol
_atom_type_description
_atom_type_scat_dispersion_real
_atom_type_scat_dispersion_imag
_atom_type_scat_source
C C 0.0033 0.0016 'International Tables Vol C Tables 4.2.6.8 and 6.1.1.4'
H H 0.0000 0.0000 'International Tables Vol C Tables 4.2.6.8 and 6.1.1.4'
I I -0.4742 1.8119 'International Tables Vol C Tables 4.2.6.8 and 6.1.1.4'

loop_
_geom_angle_atom_site_label_1
_geom_angle_atom_site_label_2
_geom_angle_atom_site_label_3
_geom_angle
_geom_angle_site_symmetry_1
_geom_angle_site_symmetry_3
_geom_angle_publ_flag
C2 C1 C2 123.1(5) . 3_656 ?
C2 C1 I1 118.4(3) . . ?
C2 C1 I1 118.4(3) 3_656 . ?
C1 C2 C2 117.7(3) . 2_655 ?
C1 C2 C3 121.6(4) . . ?
C2 C2 C3 120.6(3) 2_655 . ?
C4 C3 C8 119.4(4) . . ?
C4 C3 C2 124.5(4) . . ?
C8 C3 C2 116.1(4) . . ?
C3 C4 C5 120.0(4) . . ?
C3 C4 C9 121.8(4) . . ?
C5 C4 C9 118.2(5) . . ?
C4 C5 C6 121.0(5) . . ?
C7 C6 C5 118.1(4) . . ?
C7 C6 C10 121.1(5) . . ?
C5 C6 C10 120.8(5) . . ?
C8 C7 C6 121.2(4) . . ?
C7 C8 C3 120.1(4) . . ?
C7 C8 C11 119.1(4) . . ?
C3 C8 C11 120.8(4) . . ?
C13 C12 C13 98.0(10) . 2 ?
C14 C13 C15 119.4(6) . 11_554 ?
C14 C13 C12 119.9(9) . . ?
C15 C13 C12 117.9(9) 11_554 . ?
C13 C14 C15 120.4(8) . . ?
C14 C15 C13 119.1(7) . 11_554 ?
C14 C15 C15 136.2(17) . 2_655 ?
C13 C15 C15 103.1(7) 11_554 2_655 ?

loop_
_geom_bond_atom_site_label_1
_geom_bond_atom_site_label_2
_geom_bond_distance
_geom_bond_site_symmetry_2
_geom_bond_publ_flag
I1 C1 2.108(6) . ?
C1 C2 1.392(5) . ?
C1 C2 1.392(5) 3_656 ?
C2 C2 1.404(8) 2_655 ?
C2 C3 1.488(6) . ?
C3 C4 1.387(6) . ?
C3 C8 1.406(6) . ?
C4 C5 1.388(7) . ?
C4 C9 1.514(7) . ?
C5 C6 1.404(7) . ?
C6 C7 1.396(7) . ?
C6 C10 1.494(7) . ?
C7 C8 1.376(7) . ?
C8 C11 1.511(6) . ?
C12 C13 1.499(9) . ?
C12 C13 1.499(9) 2 ?
C13 C14 1.386(8) . ?
C13 C15 1.406(8) 11_554 ?
C14 C15 1.392(8) . ?
C15 C13 1.406(8) 11_554 ?
C15 C15 1.62(3) 2_655 ?
